data_7243104
loop_
_publ_author_name
'Wang, Xiuli'
'Ma, Jianxin'
'Xu, Na'
'Wang, Yue'
'Sun, Jiayu'
'Liu, Guocheng'

_publ_section_title
;
 Three Zn(ii) coordination polymers constructed with a new
 amide-thiophene-derived bis-pyridyl ligand as ultrasensitive luminescent
 sensors for Hg(ii) and purines
;
_journal_issue 27
_journal_name_full CrystEngComm
_journal_page_first 4760
_journal_page_last 4766
_journal_paper_doi 10.1039/D1CE00527H
_journal_volume 23
_journal_year 2021
_chemical_formula_moiety 'C27 H22 N4 O6 S Zn'
_chemical_formula_sum 'C27 H22 N4 O6 S Zn'
_chemical_formula_weight 595.91
_space_group_crystal_system triclinic
_space_group_IT_number 2
_space_group_name_Hall '-P 1'
_space_group_name_H-M_alt 'P -1'
_atom_sites_solution_hydrogens geom
_atom_sites_solution_primary dual
_audit_creation_date 2021-04-10
_audit_creation_method
;
Olex2 1.3
(compiled 2020.02.04 svn.rd84adfe8 for OlexSys, GUI svn.r6032)
;
_audit_update_record
;
2021-06-10 deposited with the CCDC.	2021-06-21 downloaded from the CCDC.
;
_cell_angle_alpha 79.339(2)
_cell_angle_beta 80.212(2)
_cell_angle_gamma 68.539(2)
_cell_formula_units_Z 2
_cell_length_a 10.0385(10)
_cell_length_b 11.1557(12)
_cell_length_c 12.4792(13)
_cell_measurement_reflns_used 2661
_cell_measurement_temperature 296.15
_cell_measurement_theta_max 25.127
_cell_measurement_theta_min 1.628
_cell_volume 1270.1(2)
_computing_cell_refinement 'SAINT+ Ver. 2016.5-0 (Bruker-AXS, 2016)'
_computing_data_collection 'APEX3 Ver. 2016.5-0 (Bruker-AXS, 2016)'
_computing_data_reduction 'SAINT+ Ver. 2016.5-0 (Bruker-AXS, 2016)'
_computing_molecular_graphics 'OLEX2 (Dolomanov et al., 2009)'
_computing_publication_material 'OLEX2 (Dolomanov et al., 2009)'
_computing_structure_refinement 'XL (Sheldrick, 2015b)'
_computing_structure_solution 'XT (Sheldrick, 2015a)'
_diffrn_ambient_temperature 296.15
_diffrn_detector 'charge-coupled device (CCD) area detector'
_diffrn_detector_area_resol_mean 7.9
_diffrn_detector_type 'Bruker APEX II'
_diffrn_measured_fraction_theta_full 0.997
_diffrn_measured_fraction_theta_max 0.996
_diffrn_measurement_device 'three-circle diffractometer'
_diffrn_measurement_device_type 'Bruker APEX II Quazar'
_diffrn_measurement_method '0.5\% \w and 0.5\% \f scans'
_diffrn_radiation_collimation 'focusing mirrors'
_diffrn_radiation_detector 'Bruker APEX II'
_diffrn_radiation_monochromator 'mirror optics'
_diffrn_radiation_probe x-ray
_diffrn_radiation_type 'Mo K\a'
_diffrn_radiation_wavelength 0.71073
_diffrn_radiation_xray_symbol K-L~3~
_diffrn_reflns_av_R_equivalents 0.0229
_diffrn_reflns_av_unetI/netI 0.0462
_diffrn_reflns_Laue_measured_fraction_full 0.997
_diffrn_reflns_Laue_measured_fraction_max 0.996
_diffrn_reflns_limit_h_max 12
_diffrn_reflns_limit_h_min -12
_diffrn_reflns_limit_k_max 13
_diffrn_reflns_limit_k_min -13
_diffrn_reflns_limit_l_max 10
_diffrn_reflns_limit_l_min -15
_diffrn_reflns_number 7430
_diffrn_reflns_point_group_measured_fraction_full 0.997
_diffrn_reflns_point_group_measured_fraction_max 0.996
_diffrn_reflns_theta_full 25.242
_diffrn_reflns_theta_max 25.451
_diffrn_reflns_theta_min 1.671
_diffrn_source 'microfocus sealed X-ray tube'
_diffrn_source_current 30.0
_diffrn_source_power 1.2
_diffrn_source_type 'Incoatec I\ms'
_diffrn_source_voltage 40.0
_exptl_absorpt_coefficient_mu 1.101
_exptl_absorpt_correction_T_max 0.87
_exptl_absorpt_correction_T_min 0.86
_exptl_absorpt_correction_type multi-scan
_exptl_absorpt_process_details
;
SADABS-2016/2 (Krause et al., 2015) was used for absorption correction.
;
_exptl_crystal_colour colorless
_exptl_crystal_colour_primary colorless
_exptl_crystal_density_diffrn 1.558
_exptl_crystal_density_method 'not measured'
_exptl_crystal_description block
_exptl_crystal_F_000 612
_exptl_crystal_size_max 0.24
_exptl_crystal_size_mid 0.22
_exptl_crystal_size_min 0.2
_refine_diff_density_max 0.639
_refine_diff_density_min -0.658
_refine_diff_density_rms 0.070
_refine_ls_extinction_method none
_refine_ls_goodness_of_fit_ref 1.021
_refine_ls_hydrogen_treatment constr
_refine_ls_matrix_type full
_refine_ls_number_parameters 362
_refine_ls_number_reflns 4687
_refine_ls_number_restraints 13
_refine_ls_restrained_S_all 1.021
_refine_ls_R_factor_all 0.0597
_refine_ls_R_factor_gt 0.0409
_refine_ls_shift/su_max 0.000
_refine_ls_shift/su_mean 0.000
_refine_ls_structure_factor_coef Fsqd
_refine_ls_weighting_details 'w=1/[\s^2^(Fo^2^)+(0.0607P)^2^] where P=(Fo^2^+2Fc^2^)/3'
_refine_ls_weighting_scheme calc
_refine_ls_wR_factor_gt 0.0948
_refine_ls_wR_factor_ref 0.1030
_reflns_Friedel_coverage 0.000
_reflns_number_gt 3735
_reflns_number_total 4687
_reflns_threshold_expression 'I > 2\s(I)'
_cod_data_source_file d1ce00527h2.cif
_cod_data_source_block 2
_cod_depositor_comments 'Adding full bibliography for 7243103--7243105.cif.'
_cod_database_code 7243104
_shelx_shelxl_version_number 2018/3
_shelx_space_group_comment
;
The symmetry employed for this shelxl refinement is uniquely defined
by the following loop, which should always be used as a source of
symmetry information in preference to the above space-group names.
They are only intended as comments.
;
_shelx_estimated_absorpt_t_max 0.810
_shelx_estimated_absorpt_t_min 0.778
_olex2_refinement_description
;
1. Fixed Uiso
 At 1.2 times of:
  All C(H) groups, All C(H,H) groups, All N(H) groups
 At 1.5 times of:
  All C(H,H,H) groups
2. Rigid bond restraints
 O3, C9
 with sigma for 1-2 distances of 0.01 and sigma for 1-3 distances of 0.01
 O3, Zn1
 with sigma for 1-2 distances of 0.01 and sigma for 1-3 distances of 0.005
3. Uiso/Uaniso restraints and constraints
Uanis(O3) \\sim Ueq, Uanis(O10) \\sim Ueq: with sigma of 0.01 and sigma for
terminal atoms of 0.02
4. Others
 Fixed Sof: O3(0.5) O10(0.5)
5.a Secondary CH2 refined with riding coordinates:
 C19(H19A,H19B), C22(H22A,H22B)
5.b Aromatic/amide H refined with riding coordinates:
 N3(H3), N4(H4), C3(H3A), C5(H5), C10(H10), C12(H12), C13(H13), C15(H15),
 C18(H18), C20(H20), C21(H21), C23(H23), C24(H24), C25(H25), C26(H26)
5.c Idealised Me refined as rotating group:
 C27(H27A,H27B,H27C)
;
_olex2_submission_special_instructions 'No special instructions were received'

loop_
_space_group_symop_operation_xyz
'x, y, z'
'-x, -y, -z'

loop_
_atom_site_label
_atom_site_type_symbol
_atom_site_fract_x
_atom_site_fract_y
_atom_site_fract_z
_atom_site_U_iso_or_equiv
_atom_site_adp_type
_atom_site_occupancy
_atom_site_site_symmetry_order
_atom_site_calc_flag
_atom_site_refinement_flags_posn
_atom_site_refinement_flags_adp
_atom_site_refinement_flags_occupancy
_atom_site_disorder_assembly
_atom_site_disorder_group
Zn1 Zn 0.30571(3) 0.03333(3) 0.60256(3) 0.02848(13) Uani 1 1 d . . . . .
S1 S -0.04992(10) 0.75024(9) -0.15800(7) 0.0518(2) Uani 1 1 d . . . . .
O1 O 0.45058(19) 0.0524(2) 0.68432(16) 0.0356(5) Uani 1 1 d . . . . .
O2 O 0.6216(2) 0.0397(2) 0.54488(17) 0.0489(6) Uani 1 1 d . . . . .
O3 O 1.091(2) 0.0275(18) 0.598(2) 0.033(3) Uani 0.5 1 d . U P A 1
O4 O 0.2390(2) 0.5618(2) 0.10298(18) 0.0498(6) Uani 1 1 d . . . . .
N1 N -0.3594(2) 0.1722(2) 0.32917(19) 0.0332(6) Uani 1 1 d . . . . .
O5 O 1.1317(2) 0.0776(2) 0.7553(2) 0.0573(7) Uani 1 1 d . . . . .
O6 O -0.2352(2) 0.6500(3) 0.2246(2) 0.0570(7) Uani 1 1 d . . . . .
N2 N 0.2483(3) 0.2286(2) 0.51231(19) 0.0357(6) Uani 1 1 d . . . . .
N3 N 0.0481(3) 0.6282(2) 0.2295(2) 0.0397(6) Uani 1 1 d . . . . .
H3 H -0.044165 0.653513 0.243288 0.048 Uiso 1 1 calc R U . . .
N4 N -0.3321(3) 0.5897(3) 0.1027(2) 0.0431(7) Uani 1 1 d . . . . .
H4 H -0.324509 0.573151 0.036858 0.052 Uiso 1 1 calc R U . . .
C1 C 0.6706(3) 0.0645(3) 0.7159(2) 0.0243(6) Uani 1 1 d . . . . .
C2 C 0.5749(3) 0.0501(3) 0.6419(2) 0.0260(6) Uani 1 1 d . . . . .
C3 C 0.8104(3) 0.0595(3) 0.6741(2) 0.0261(6) Uani 1 1 d . . . . .
H3A H 0.843658 0.048231 0.601132 0.031 Uiso 1 1 calc R U . . .
C4 C 0.8996(3) 0.0714(3) 0.7425(2) 0.0295(6) Uani 1 1 d . . . . .
C5 C 0.6223(3) 0.0803(3) 0.8251(2) 0.0302(7) Uani 1 1 d . . . . .
H5 H 0.529030 0.083699 0.852432 0.036 Uiso 1 1 calc R U . . .
C6 C 0.0108(3) 0.6579(3) 0.0382(2) 0.0321(7) Uani 1 1 d . . . . .
C7 C 0.1073(3) 0.6103(3) 0.1278(2) 0.0346(7) Uani 1 1 d . . . . .
C8 C -0.1351(3) 0.6660(3) 0.0365(2) 0.0344(7) Uani 1 1 d . . . . .
C9 C 1.0518(3) 0.0627(3) 0.6965(3) 0.0374(7) Uani 1 1 d . U . . .
C10 C 0.8498(3) 0.0865(3) 0.8511(2) 0.0342(7) Uani 1 1 d . . . . .
H10 H 0.910538 0.093752 0.896278 0.041 Uiso 1 1 calc R U . . .
C11 C 0.1719(3) 0.4740(3) 0.3844(2) 0.0335(7) Uani 1 1 d . . . . .
C12 C 0.3044(3) 0.3175(3) 0.5216(3) 0.0408(8) Uani 1 1 d . . . . .
H12 H 0.369782 0.296748 0.572510 0.049 Uiso 1 1 calc R U . . .
C13 C 0.0677(3) 0.6996(3) -0.0626(3) 0.0402(8) Uani 1 1 d . . . . .
H13 H 0.161425 0.700277 -0.077459 0.048 Uiso 1 1 calc R U . . .
C14 C -0.4179(3) 0.4319(3) 0.2349(3) 0.0384(7) Uani 1 1 d . . . . .
C15 C -0.4562(3) 0.2291(3) 0.2581(2) 0.0392(8) Uani 1 1 d . . . . .
H15 H -0.504811 0.180338 0.239825 0.047 Uiso 1 1 calc R U . . .
C16 C 0.7115(3) 0.0913(3) 0.8946(2) 0.0358(7) Uani 1 1 d . . . . .
C17 C -0.2355(3) 0.6335(3) 0.1303(3) 0.0389(7) Uani 1 1 d . . . . .
C18 C 0.2705(3) 0.4378(3) 0.4598(3) 0.0438(8) Uani 1 1 d . . . . .
H18 H 0.314155 0.495314 0.468730 0.053 Uiso 1 1 calc R U . . .
C19 C 0.1336(4) 0.6067(3) 0.3183(3) 0.0434(8) Uani 1 1 d . . . . .
H19A H 0.081384 0.670581 0.367617 0.052 Uiso 1 1 calc R U . . .
H19B H 0.222199 0.622364 0.287729 0.052 Uiso 1 1 calc R U . . .
C20 C 0.1125(3) 0.3834(3) 0.3756(3) 0.0430(8) Uani 1 1 d . . . . .
H20 H 0.045124 0.402932 0.326440 0.052 Uiso 1 1 calc R U . . .
C21 C -0.4882(3) 0.3561(3) 0.2103(3) 0.0437(8) Uani 1 1 d . . . . .
H21 H -0.557260 0.391219 0.161327 0.052 Uiso 1 1 calc R U . . .
C22 C -0.4492(3) 0.5698(3) 0.1824(3) 0.0496(9) Uani 1 1 d . . . . .
H22A H -0.535533 0.596968 0.145949 0.060 Uiso 1 1 calc R U . . .
H22B H -0.468428 0.624593 0.239203 0.060 Uiso 1 1 calc R U . . .
C23 C 0.1526(4) 0.2642(3) 0.4392(3) 0.0459(8) Uani 1 1 d . . . . .
H23 H 0.111058 0.204800 0.431166 0.055 Uiso 1 1 calc R U . . .
C24 C -0.1772(4) 0.7142(3) -0.0659(3) 0.0464(8) Uani 1 1 d . . . . .
H24 H -0.268127 0.725966 -0.083157 0.056 Uiso 1 1 calc R U . . .
C25 C -0.2928(4) 0.2464(3) 0.3542(3) 0.0469(9) Uani 1 1 d . . . . .
H25 H -0.225792 0.209315 0.404703 0.056 Uiso 1 1 calc R U . . .
C26 C -0.3174(4) 0.3722(3) 0.3103(3) 0.0488(9) Uani 1 1 d . . . . .
H26 H -0.267315 0.418642 0.330435 0.059 Uiso 1 1 calc R U . . .
C27 C 0.6584(4) 0.1079(4) 1.0131(3) 0.0628(11) Uani 1 1 d . . . . .
H27A H 0.663595 0.187500 1.027629 0.094 Uiso 1 1 calc R U . . .
H27B H 0.717424 0.036122 1.059221 0.094 Uiso 1 1 calc R U . . .
H27C H 0.560418 0.110553 1.027939 0.094 Uiso 1 1 calc R U . . .
O10 O 1.096(3) 0.0556(18) 0.601(2) 0.040(4) Uani 0.5 1 d . U P A 2

loop_
_atom_site_aniso_label
_atom_site_aniso_U_11
_atom_site_aniso_U_22
_atom_site_aniso_U_33
_atom_site_aniso_U_23
_atom_site_aniso_U_13
_atom_site_aniso_U_12
Zn1 0.01609(17) 0.0416(2) 0.0299(2) -0.00103(14) -0.00491(12) -0.01313(14)
S1 0.0657(6) 0.0530(6) 0.0410(5) 0.0127(4) -0.0196(4) -0.0286(5)
O1 0.0215(10) 0.0556(14) 0.0362(11) -0.0047(10) -0.0057(8) -0.0204(9)
O2 0.0397(12) 0.0854(18) 0.0303(12) -0.0193(11) -0.0007(9) -0.0277(12)
O3 0.017(3) 0.041(7) 0.046(4) -0.005(5) 0.002(3) -0.017(5)
O4 0.0276(12) 0.0610(16) 0.0538(15) -0.0084(11) -0.0088(10) -0.0050(11)
N1 0.0286(13) 0.0394(15) 0.0325(14) -0.0061(11) -0.0053(10) -0.0112(11)
O5 0.0208(11) 0.0706(17) 0.0902(19) -0.0301(14) -0.0086(11) -0.0167(11)
O6 0.0482(14) 0.0810(19) 0.0521(16) -0.0220(13) 0.0066(11) -0.0335(13)
N2 0.0307(13) 0.0422(16) 0.0358(14) 0.0000(11) -0.0102(11) -0.0141(12)
N3 0.0344(14) 0.0416(16) 0.0395(15) -0.0024(12) -0.0102(11) -0.0077(12)
N4 0.0365(15) 0.0459(17) 0.0507(17) 0.0024(13) -0.0100(12) -0.0205(13)
C1 0.0175(13) 0.0269(15) 0.0292(15) -0.0005(11) -0.0038(10) -0.0097(11)
C2 0.0200(13) 0.0277(16) 0.0304(16) 0.0000(12) -0.0062(11) -0.0089(11)
C3 0.0200(13) 0.0277(16) 0.0289(15) 0.0000(11) -0.0013(10) -0.0087(11)
C4 0.0164(13) 0.0265(16) 0.0444(18) -0.0002(13) -0.0043(11) -0.0078(11)
C5 0.0176(13) 0.0422(18) 0.0329(16) -0.0052(13) 0.0009(11) -0.0144(12)
C6 0.0322(15) 0.0244(16) 0.0385(17) -0.0014(12) -0.0064(12) -0.0085(12)
C7 0.0333(16) 0.0269(17) 0.0422(18) 0.0015(13) -0.0089(13) -0.0098(13)
C8 0.0322(16) 0.0277(16) 0.0414(18) -0.0005(13) -0.0094(13) -0.0079(13)
C9 0.0172(14) 0.0295(18) 0.065(2) -0.0009(15) -0.0061(14) -0.0094(12)
C10 0.0262(15) 0.0394(18) 0.0431(18) -0.0070(14) -0.0133(13) -0.0136(13)
C11 0.0320(15) 0.0363(18) 0.0303(16) -0.0062(13) -0.0030(12) -0.0088(13)
C12 0.0416(18) 0.043(2) 0.0401(18) -0.0015(15) -0.0188(14) -0.0124(15)
C13 0.0400(17) 0.0400(19) 0.0426(19) -0.0002(14) -0.0081(14) -0.0171(15)
C14 0.0249(15) 0.0407(19) 0.0482(19) -0.0061(15) -0.0018(13) -0.0107(13)
C15 0.0333(17) 0.0398(19) 0.0453(19) -0.0048(15) -0.0121(14) -0.0108(14)
C16 0.0298(15) 0.0468(19) 0.0347(17) -0.0106(14) -0.0027(12) -0.0157(14)
C17 0.0322(16) 0.0320(18) 0.049(2) -0.0019(14) -0.0067(14) -0.0072(13)
C18 0.049(2) 0.042(2) 0.048(2) -0.0046(15) -0.0163(15) -0.0209(16)
C19 0.0487(19) 0.041(2) 0.0425(19) -0.0035(15) -0.0138(15) -0.0145(15)
C20 0.0426(18) 0.047(2) 0.0436(19) 0.0047(15) -0.0216(15) -0.0186(16)
C21 0.0348(17) 0.045(2) 0.051(2) 0.0001(16) -0.0160(14) -0.0107(15)
C22 0.0299(17) 0.046(2) 0.069(2) 0.0001(17) -0.0041(15) -0.0132(15)
C23 0.0471(19) 0.053(2) 0.047(2) 0.0036(16) -0.0209(15) -0.0261(17)
C24 0.0435(19) 0.043(2) 0.056(2) 0.0058(16) -0.0237(16) -0.0176(16)
C25 0.047(2) 0.054(2) 0.046(2) 0.0039(16) -0.0225(16) -0.0227(17)
C26 0.045(2) 0.049(2) 0.063(2) -0.0035(17) -0.0164(17) -0.0259(17)
C27 0.056(2) 0.106(3) 0.037(2) -0.022(2) -0.0013(16) -0.035(2)
O10 0.026(4) 0.037(6) 0.055(6) 0.009(5) 0.006(4) -0.021(4)

loop_
_atom_type_symbol
_atom_type_description
_atom_type_scat_dispersion_real
_atom_type_scat_dispersion_imag
_atom_type_scat_source
C C 0.0033 0.0016 'International Tables Vol C Tables 4.2.6.8 and 6.1.1.4'
H H 0.0000 0.0000 'International Tables Vol C Tables 4.2.6.8 and 6.1.1.4'
N N 0.0061 0.0033 'International Tables Vol C Tables 4.2.6.8 and 6.1.1.4'
O O 0.0106 0.0060 'International Tables Vol C Tables 4.2.6.8 and 6.1.1.4'
S S 0.1246 0.1234 'International Tables Vol C Tables 4.2.6.8 and 6.1.1.4'
Zn Zn 0.2839 1.4301 'International Tables Vol C Tables 4.2.6.8 and 6.1.1.4'

loop_
_geom_angle_atom_site_label_1
_geom_angle_atom_site_label_2
_geom_angle_atom_site_label_3
_geom_angle
_geom_angle_site_symmetry_1
_geom_angle_site_symmetry_3
_geom_angle_publ_flag
O1 Zn1 O2 117.72(8) . 2_656 ?
O1 Zn1 O3 150.3(7) . 1_455 ?
O1 Zn1 N1 91.41(8) . 2_556 ?
O1 Zn1 O5 90.34(8) . 1_455 ?
O1 Zn1 N2 95.53(9) . . ?
O1 Zn1 O10 146.3(7) . 1_455 ?
O2 Zn1 O3 91.2(6) 2_656 1_455 ?
O2 Zn1 N1 83.52(9) 2_656 2_556 ?
O2 Zn1 O5 150.35(8) 2_656 1_455 ?
O2 Zn1 N2 88.74(9) 2_656 . ?
O3 Zn1 O5 60.0(7) 1_455 1_455 ?
N1 Zn1 O3 84.9(5) 2_556 1_455 ?
N1 Zn1 O5 86.61(9) 2_556 1_455 ?
N2 Zn1 O3 91.6(5) . 1_455 ?
N2 Zn1 N1 171.39(8) . 2_556 ?
N2 Zn1 O5 98.41(9) . 1_455 ?
O10 Zn1 N2 84.9(6) 1_455 . ?
C24 S1 C13 91.21(16) . . ?
C2 O1 Zn1 123.92(17) . . ?
C2 O2 Zn1 162.3(2) . 2_656 ?
C9 O3 Zn1 89.6(11) . 1_655 ?
C15 N1 Zn1 121.9(2) . 2_556 ?
C15 N1 C25 116.3(3) . . ?
C25 N1 Zn1 121.7(2) . 2_556 ?
C9 O5 Zn1 84.4(2) . 1_655 ?
C12 N2 Zn1 124.92(19) . . ?
C12 N2 C23 116.0(3) . . ?
C23 N2 Zn1 119.1(2) . . ?
C7 N3 H3 118.9 . . ?
C7 N3 C19 122.1(3) . . ?
C19 N3 H3 118.9 . . ?
C17 N4 H4 119.3 . . ?
C17 N4 C22 121.3(3) . . ?
C22 N4 H4 119.3 . . ?
C3 C1 C2 119.4(2) . . ?
C5 C1 C2 120.8(2) . . ?
C5 C1 C3 119.8(2) . . ?
O1 C2 C1 116.8(2) . . ?
O2 C2 O1 124.9(2) . . ?
O2 C2 C1 118.2(2) . . ?
C1 C3 H3A 120.3 . . ?
C4 C3 C1 119.5(2) . . ?
C4 C3 H3A 120.3 . . ?
C3 C4 C9 118.7(3) . . ?
C10 C4 C3 119.9(3) . . ?
C10 C4 C9 121.4(3) . . ?
C1 C5 H5 119.5 . . ?
C1 C5 C16 121.1(2) . . ?
C16 C5 H5 119.5 . . ?
C8 C6 C7 131.8(3) . . ?
C13 C6 C7 117.0(3) . . ?
C13 C6 C8 111.3(3) . . ?
O4 C7 N3 123.1(3) . . ?
O4 C7 C6 118.7(3) . . ?
N3 C7 C6 118.2(3) . . ?
C6 C8 C17 127.8(3) . . ?
C24 C8 C6 110.5(3) . . ?
C24 C8 C17 121.7(3) . . ?
O3 C9 Zn1 59.4(9) . 1_655 ?
O3 C9 C4 114.2(9) . . ?
O5 C9 Zn1 66.50(17) . 1_655 ?
O5 C9 O3 125.8(10) . . ?
O5 C9 C4 119.7(3) . . ?
C4 C9 Zn1 173.4(2) . 1_655 ?
O10 C9 O5 116.9(11) . . ?
O10 C9 C4 122.9(11) . . ?
C4 C10 H10 119.2 . . ?
C4 C10 C16 121.7(2) . . ?
C16 C10 H10 119.2 . . ?
C18 C11 C19 120.2(3) . . ?
C20 C11 C18 116.4(3) . . ?
C20 C11 C19 123.5(3) . . ?
N2 C12 H12 118.3 . . ?
N2 C12 C18 123.4(3) . . ?
C18 C12 H12 118.3 . . ?
S1 C13 H13 123.5 . . ?
C6 C13 S1 113.1(2) . . ?
C6 C13 H13 123.5 . . ?
C21 C14 C22 121.1(3) . . ?
C21 C14 C26 116.2(3) . . ?
C26 C14 C22 122.7(3) . . ?
N1 C15 H15 118.3 . . ?
N1 C15 C21 123.5(3) . . ?
C21 C15 H15 118.3 . . ?
C5 C16 C27 120.8(3) . . ?
C10 C16 C5 118.1(3) . . ?
C10 C16 C27 121.2(3) . . ?
O6 C17 N4 122.1(3) . . ?
O6 C17 C8 123.1(3) . . ?
N4 C17 C8 114.8(3) . . ?
C11 C18 H18 119.8 . . ?
C12 C18 C11 120.4(3) . . ?
C12 C18 H18 119.8 . . ?
N3 C19 C11 116.0(3) . . ?
N3 C19 H19A 108.3 . . ?
N3 C19 H19B 108.3 . . ?
C11 C19 H19A 108.3 . . ?
C11 C19 H19B 108.3 . . ?
H19A C19 H19B 107.4 . . ?
C11 C20 H20 120.0 . . ?
C23 C20 C11 120.1(3) . . ?
C23 C20 H20 120.0 . . ?
C14 C21 H21 119.9 . . ?
C15 C21 C14 120.1(3) . . ?
C15 C21 H21 119.9 . . ?
N4 C22 C14 113.5(3) . . ?
N4 C22 H22A 108.9 . . ?
N4 C22 H22B 108.9 . . ?
C14 C22 H22A 108.9 . . ?
C14 C22 H22B 108.9 . . ?
H22A C22 H22B 107.7 . . ?
N2 C23 C20 123.7(3) . . ?
N2 C23 H23 118.1 . . ?
C20 C23 H23 118.1 . . ?
S1 C24 H24 123.0 . . ?
C8 C24 S1 113.9(2) . . ?
C8 C24 H24 123.0 . . ?
N1 C25 H25 118.0 . . ?
N1 C25 C26 123.9(3) . . ?
C26 C25 H25 118.0 . . ?
C14 C26 H26 120.1 . . ?
C25 C26 C14 119.9(3) . . ?
C25 C26 H26 120.1 . . ?
C16 C27 H27A 109.5 . . ?
C16 C27 H27B 109.5 . . ?
C16 C27 H27C 109.5 . . ?
H27A C27 H27B 109.5 . . ?
H27A C27 H27C 109.5 . . ?
H27B C27 H27C 109.5 . . ?
C9 O10 Zn1 101.0(14) . 1_655 ?

loop_
_geom_bond_atom_site_label_1
_geom_bond_atom_site_label_2
_geom_bond_distance
_geom_bond_site_symmetry_2
_geom_bond_publ_flag
Zn1 O1 2.0032(18) . ?
Zn1 O2 2.060(2) 2_656 ?
Zn1 O3 2.19(2) 1_455 ?
Zn1 N1 2.191(3) 2_556 ?
Zn1 O5 2.348(2) 1_455 ?
Zn1 N2 2.177(3) . ?
Zn1 O10 2.03(2) 1_455 ?
S1 C13 1.695(3) . ?
S1 C24 1.679(4) . ?
O1 C2 1.263(3) . ?
O2 C2 1.232(3) . ?
O3 C9 1.31(3) . ?
O4 C7 1.239(4) . ?
N1 C15 1.329(3) . ?
N1 C25 1.342(4) . ?
O5 C9 1.245(4) . ?
O6 C17 1.224(4) . ?
N2 C12 1.337(4) . ?
N2 C23 1.340(4) . ?
N3 H3 0.8600 . ?
N3 C7 1.325(4) . ?
N3 C19 1.447(4) . ?
N4 H4 0.8600 . ?
N4 C17 1.349(4) . ?
N4 C22 1.460(4) . ?
C1 C2 1.508(3) . ?
C1 C3 1.395(4) . ?
C1 C5 1.388(4) . ?
C3 H3A 0.9300 . ?
C3 C4 1.392(4) . ?
C4 C9 1.513(4) . ?
C4 C10 1.381(4) . ?
C5 H5 0.9300 . ?
C5 C16 1.397(4) . ?
C6 C7 1.499(4) . ?
C6 C8 1.438(4) . ?
C6 C13 1.363(4) . ?
C8 C17 1.492(5) . ?
C8 C24 1.366(4) . ?
C9 O10 1.21(3) . ?
C10 H10 0.9300 . ?
C10 C16 1.388(4) . ?
C11 C18 1.382(4) . ?
C11 C19 1.503(4) . ?
C11 C20 1.376(4) . ?
C12 H12 0.9300 . ?
C12 C18 1.372(5) . ?
C13 H13 0.9300 . ?
C14 C21 1.383(4) . ?
C14 C22 1.495(5) . ?
C14 C26 1.395(4) . ?
C15 H15 0.9300 . ?
C15 C21 1.373(4) . ?
C16 C27 1.505(4) . ?
C18 H18 0.9300 . ?
C19 H19A 0.9700 . ?
C19 H19B 0.9700 . ?
C20 H20 0.9300 . ?
C20 C23 1.374(5) . ?
C21 H21 0.9300 . ?
C22 H22A 0.9700 . ?
C22 H22B 0.9700 . ?
C23 H23 0.9300 . ?
C24 H24 0.9300 . ?
C25 H25 0.9300 . ?
C25 C26 1.356(5) . ?
C26 H26 0.9300 . ?
C27 H27A 0.9600 . ?
C27 H27B 0.9600 . ?
C27 H27C 0.9600 . ?

loop_
_geom_torsion_atom_site_label_1
_geom_torsion_atom_site_label_2
_geom_torsion_atom_site_label_3
_geom_torsion_atom_site_label_4
_geom_torsion
_geom_torsion_site_symmetry_1
_geom_torsion_site_symmetry_2
_geom_torsion_site_symmetry_3
_geom_torsion_site_symmetry_4
_geom_torsion_publ_flag
Zn1 O1 C2 O2 2.2(4) . . . . ?
Zn1 O1 C2 C1 -179.37(17) . . . . ?
Zn1 O2 C2 O1 -66.6(7) 2_656 . . . ?
Zn1 O2 C2 C1 115.0(6) 2_656 . . . ?
Zn1 O3 C9 O5 -4.4(12) 1_655 . . . ?
Zn1 O3 C9 C4 -178.0(3) 1_655 . . . ?
Zn1 N1 C15 C21 -177.2(2) 2_556 . . . ?
Zn1 N1 C25 C26 176.8(3) 2_556 . . . ?
Zn1 O5 C9 O3 4.1(11) 1_655 . . . ?
Zn1 O5 C9 C4 177.4(3) 1_655 . . . ?
Zn1 O5 C9 O10 -10.2(11) 1_655 . . . ?
Zn1 N2 C12 C18 177.0(2) . . . . ?
Zn1 N2 C23 C20 -177.8(3) . . . . ?
N1 C15 C21 C14 0.3(5) . . . . ?
N1 C25 C26 C14 0.5(6) . . . . ?
O5 C9 O10 Zn1 12.1(12) . . . 1_655 ?
N2 C12 C18 C11 1.2(5) . . . . ?
C1 C3 C4 C9 178.7(2) . . . . ?
C1 C3 C4 C10 0.8(4) . . . . ?
C1 C5 C16 C10 0.3(5) . . . . ?
C1 C5 C16 C27 -179.7(3) . . . . ?
C2 C1 C3 C4 -179.3(2) . . . . ?
C2 C1 C5 C16 178.8(3) . . . . ?
C3 C1 C2 O1 178.4(2) . . . . ?
C3 C1 C2 O2 -3.0(4) . . . . ?
C3 C1 C5 C16 -0.1(4) . . . . ?
C3 C4 C9 O3 -8.4(10) . . . . ?
C3 C4 C9 O5 177.6(3) . . . . ?
C3 C4 C9 O10 5.7(12) . . . . ?
C3 C4 C10 C16 -0.5(4) . . . . ?
C4 C9 O10 Zn1 -175.8(3) . . . 1_655 ?
C4 C10 C16 C5 0.0(5) . . . . ?
C4 C10 C16 C27 -180.0(3) . . . . ?
C5 C1 C2 O1 -0.4(4) . . . . ?
C5 C1 C2 O2 178.1(3) . . . . ?
C5 C1 C3 C4 -0.5(4) . . . . ?
C6 C8 C17 O6 33.4(5) . . . . ?
C6 C8 C17 N4 -149.5(3) . . . . ?
C6 C8 C24 S1 -0.4(3) . . . . ?
C7 N3 C19 C11 -93.4(4) . . . . ?
C7 C6 C8 C17 3.5(5) . . . . ?
C7 C6 C8 C24 -178.7(3) . . . . ?
C7 C6 C13 S1 179.6(2) . . . . ?
C8 C6 C7 O4 149.7(3) . . . . ?
C8 C6 C7 N3 -33.7(5) . . . . ?
C8 C6 C13 S1 0.9(3) . . . . ?
C9 C4 C10 C16 -178.3(3) . . . . ?
C10 C4 C9 O3 169.5(10) . . . . ?
C10 C4 C9 O5 -4.6(5) . . . . ?
C10 C4 C9 O10 -176.4(11) . . . . ?
C11 C20 C23 N2 0.3(5) . . . . ?
C12 N2 C23 C20 0.4(5) . . . . ?
C13 S1 C24 C8 0.8(3) . . . . ?
C13 C6 C7 O4 -28.6(4) . . . . ?
C13 C6 C7 N3 147.9(3) . . . . ?
C13 C6 C8 C17 -178.1(3) . . . . ?
C13 C6 C8 C24 -0.3(4) . . . . ?
C15 N1 C25 C26 -1.1(5) . . . . ?
C17 N4 C22 C14 -97.4(4) . . . . ?
C17 C8 C24 S1 177.5(2) . . . . ?
C18 C11 C19 N3 170.3(3) . . . . ?
C18 C11 C20 C23 -0.4(5) . . . . ?
C19 N3 C7 O4 7.4(5) . . . . ?
C19 N3 C7 C6 -169.0(3) . . . . ?
C19 C11 C18 C12 179.1(3) . . . . ?
C19 C11 C20 C23 -179.7(3) . . . . ?
C20 C11 C18 C12 -0.3(5) . . . . ?
C20 C11 C19 N3 -10.4(4) . . . . ?
C21 C14 C22 N4 -109.0(4) . . . . ?
C21 C14 C26 C25 0.5(5) . . . . ?
C22 N4 C17 O6 5.2(5) . . . . ?
C22 N4 C17 C8 -172.0(3) . . . . ?
C22 C14 C21 C15 179.0(3) . . . . ?
C22 C14 C26 C25 -179.3(3) . . . . ?
C23 N2 C12 C18 -1.2(5) . . . . ?
C24 S1 C13 C6 -1.0(3) . . . . ?
C24 C8 C17 O6 -144.2(3) . . . . ?
C24 C8 C17 N4 32.9(4) . . . . ?
C25 N1 C15 C21 0.7(4) . . . . ?
C26 C14 C21 C15 -0.9(5) . . . . ?
C26 C14 C22 N4 70.8(4) . . . . ?
